data_7124733
loop_
_publ_author_name
'Kim, Won Young'
'Shi, Hu'
'Jung, Hyo Sung'
'Cho, Daeheum'
'Verwilst, Peter'
'Lee, Jin Yong'
'Kim, Jong Seung'

_publ_section_title
;
 Coumarin-decorated Schiff base hydrolysis as an efficient driving force
 for the fluorescence detection of water in organic solvents.
;
_journal_issue 56
_journal_name_full 'Chemical communications (Cambridge, England)'
_journal_page_first 8675
_journal_page_last 8678
_journal_paper_doi 10.1039/c6cc04285f
_journal_volume 52
_journal_year 2016
_chemical_formula_sum 'C19 H19 N3 O2'
_chemical_formula_weight 321.37
_space_group_IT_number 14
_space_group_name_Hall '-P 2ybc'
_space_group_name_H-M_alt 'P 1 21/c 1'
_symmetry_cell_setting monoclinic
_symmetry_space_group_name_H-M 'P 1 21/c 1'
_atom_sites_solution_hydrogens geom
_atom_sites_solution_primary direct
_atom_sites_solution_secondary difmap
_audit_creation_method SHELXL-97
_audit_update_record
;
2016-05-20 deposited with the CCDC.
2016-06-13 downloaded from the CCDC.
;
_cell_angle_alpha 90.00
_cell_angle_beta 91.778(8)
_cell_angle_gamma 90.00
_cell_formula_units_Z 4
_cell_length_a 7.9685(9)
_cell_length_b 10.0372(13)
_cell_length_c 20.628(3)
_cell_measurement_reflns_used 20247
_cell_measurement_temperature 296(2)
_cell_measurement_theta_max 19.3595
_cell_measurement_theta_min 2.257
_cell_volume 1649.1(4)
_computing_cell_refinement 'Bruker SMART APEXll'
_computing_data_collection 'Bruker SMART APEXll'
_computing_data_reduction 'Bruker SAINT'
_computing_molecular_graphics WingX
_computing_publication_material WingX
_computing_structure_refinement 'SHELXL-97 (Sheldrick, 1997)'
_computing_structure_solution SHELXTL
_diffrn_ambient_temperature 296(2)
_diffrn_measured_fraction_theta_full 0.977
_diffrn_measured_fraction_theta_max 0.991
_diffrn_measurement_device_type 'CCD area detector'
_diffrn_measurement_method 'omega & phi scan'
_diffrn_radiation_monochromator graphite
_diffrn_radiation_source 'fine-focus sealed tube'
_diffrn_radiation_type MoK\a
_diffrn_radiation_wavelength 0.71073
_diffrn_reflns_av_R_equivalents 0.0988
_diffrn_reflns_av_sigmaI/netI 0.0974
_diffrn_reflns_limit_h_max 10
_diffrn_reflns_limit_h_min -10
_diffrn_reflns_limit_k_max 13
_diffrn_reflns_limit_k_min -13
_diffrn_reflns_limit_l_max 27
_diffrn_reflns_limit_l_min -27
_diffrn_reflns_number 19383
_diffrn_reflns_theta_full 6.10
_diffrn_reflns_theta_max 28.46
_diffrn_reflns_theta_min 2.26
_exptl_absorpt_coefficient_mu 0.086
_exptl_absorpt_correction_T_max 0.9906
_exptl_absorpt_correction_T_min 0.9822
_exptl_absorpt_correction_type multi-scan
_exptl_absorpt_process_details SADABS
_exptl_crystal_colour red
_exptl_crystal_density_diffrn 1.294
_exptl_crystal_density_method 'not measured'
_exptl_crystal_description rod
_exptl_crystal_F_000 680
_exptl_crystal_size_max 0.21
_exptl_crystal_size_mid 0.12
_exptl_crystal_size_min 0.11
_refine_diff_density_max 0.223
_refine_diff_density_min -0.289
_refine_diff_density_rms 0.081
_refine_ls_extinction_method none
_refine_ls_goodness_of_fit_ref 0.912
_refine_ls_hydrogen_treatment constr
_refine_ls_matrix_type full
_refine_ls_number_parameters 219
_refine_ls_number_reflns 4128
_refine_ls_number_restraints 0
_refine_ls_restrained_S_all 0.912
_refine_ls_R_factor_all 0.1772
_refine_ls_R_factor_gt 0.0648
_refine_ls_shift/su_max 0.000
_refine_ls_shift/su_mean 0.000
_refine_ls_structure_factor_coef Fsqd
_refine_ls_weighting_details 'calc w=1/[\s^2^(Fo^2^)+(0.0865P)^2^+0.0000P] where P=(Fo^2^+2Fc^2^)/3'
_refine_ls_weighting_scheme calc
_refine_ls_wR_factor_gt 0.1466
_refine_ls_wR_factor_ref 0.1963
_reflns_number_gt 1585
_reflns_number_total 4128
_reflns_threshold_expression >2sigma(I)
_cod_data_source_file c6cc04285f2.cif
_cod_data_source_block compound6
_cod_depositor_comments
;
The following automatic conversions were performed:

data item '_exptl_absorpt_correction_type' value 'MULTI-SCAN' was
changed to 'multi-scan' in accordance with the
/home/saulius/struct/COD-crude-data/automatic-downloads/DataCite-retrospective/RSC/depositions/lib/dictionaries/cif_core.dic
dictionary named 'cif_core.dic' version 2.4.2 last updated on
2011-04-26.

Automatic conversion script
Id: cif_fix_values 6909 2019-04-08 15:41:33Z antanas 
;
_cod_original_sg_symbol_H-M P2(1)/c
_cod_database_code 7124733

loop_
_symmetry_equiv_pos_as_xyz
'x, y, z'
'-x, y+1/2, -z+1/2'
'-x, -y, -z'
'x, -y-1/2, z-1/2'

loop_
_atom_site_label
_atom_site_type_symbol
_atom_site_fract_x
_atom_site_fract_y
_atom_site_fract_z
_atom_site_U_iso_or_equiv
_atom_site_adp_type
_atom_site_occupancy
_atom_site_symmetry_multiplicity
_atom_site_calc_flag
_atom_site_refinement_flags
O1 O 0.1943(2) 0.89319(18) -0.05280(8) 0.0606(5) Uani 1 1 d .
O2 O 0.2418(3) 0.9796(2) -0.14829(9) 0.0796(7) Uani 1 1 d .
N1 N 0.4873(3) 1.4112(2) -0.17859(11) 0.0620(6) Uani 1 1 d .
N2 N 0.4018(3) 1.3397(2) -0.07371(10) 0.0586(6) Uani 1 1 d .
N3 N 0.0814(3) 0.6760(2) 0.14622(10) 0.0576(6) Uani 1 1 d .
C2 C 0.4891(4) 1.6440(3) -0.20400(15) 0.0675(8) Uani 1 1 d .
H1 H 0.5078 1.7107 -0.2342 0.081 Uiso 1 1 calc R
C1 C 0.5116(4) 1.5125(3) -0.21937(13) 0.0652(8) Uani 1 1 d .
H10 H 0.5461 1.4924 -0.2609 0.078 Uiso 1 1 calc R
C5 C 0.4372(3) 1.4424(3) -0.11890(13) 0.0555(7) Uani 1 1 d .
C6 C 0.3596(3) 1.2270(3) -0.09750(13) 0.0571(7) Uani 1 1 d .
H11 H 0.3616 1.2149 -0.1422 0.068 Uiso 1 1 calc R
C7 C 0.3083(3) 1.1168(3) -0.05681(12) 0.0507(7) Uani 1 1 d .
C11 C 0.2486(3) 0.9988(3) -0.09022(14) 0.0563(7) Uani 1 1 d .
C10 C 0.1959(3) 0.8978(3) 0.01418(11) 0.0497(7) Uani 1 1 d .
C15 C 0.1392(3) 0.7874(3) 0.04535(12) 0.0537(7) Uani 1 1 d .
H12 H 0.1006 0.7143 0.0215 0.064 Uiso 1 1 calc R
C14 C 0.1390(3) 0.7843(3) 0.11371(12) 0.0518(7) Uani 1 1 d .
C18 C 0.0042(4) 0.5622(3) 0.11256(14) 0.0635(8) Uani 1 1 d .
H15 H -0.0590 0.5946 0.0748 0.076 Uiso 1 1 calc R
H16 H -0.0747 0.5205 0.1411 0.076 Uiso 1 1 calc R
C19 C 0.1273(4) 0.4575(3) 0.09074(15) 0.0786(9) Uani 1 1 d .
H2 H 0.2011 0.4959 0.0599 0.118 Uiso 1 1 calc R
H13 H 0.0668 0.3847 0.0709 0.118 Uiso 1 1 calc R
H14 H 0.1919 0.4255 0.1276 0.118 Uiso 1 1 calc R
C17 C -0.0503(4) 0.7242(3) 0.25144(14) 0.0873(11) Uani 1 1 d .
H3 H -0.0655 0.8152 0.2382 0.131 Uiso 1 1 calc R
H4 H -0.0282 0.7208 0.2974 0.131 Uiso 1 1 calc R
H19 H -0.1502 0.6744 0.2407 0.131 Uiso 1 1 calc R
C16 C 0.0961(4) 0.6649(3) 0.21677(12) 0.0629(8) Uani 1 1 d .
H17 H 0.1983 0.7092 0.2317 0.075 Uiso 1 1 calc R
H18 H 0.1060 0.5715 0.2283 0.075 Uiso 1 1 calc R
C8 C 0.3097(3) 1.1202(3) 0.00912(12) 0.0534(7) Uani 1 1 d .
H7 H 0.3477 1.1968 0.0303 0.064 Uiso 1 1 calc R
C9 C 0.2557(3) 1.0117(3) 0.04648(12) 0.0504(7) Uani 1 1 d .
C12 C 0.2542(4) 1.0076(3) 0.11479(12) 0.0610(8) Uani 1 1 d .
H6 H 0.2917 1.0814 0.1383 0.073 Uiso 1 1 calc R
C13 C 0.1993(3) 0.8986(3) 0.14739(12) 0.0613(8) Uani 1 1 d .
H5 H 0.2014 0.8993 0.1925 0.074 Uiso 1 1 calc R
C3 C 0.4379(4) 1.6745(3) -0.14268(15) 0.0689(8) Uani 1 1 d .
H9 H 0.4179 1.7625 -0.1312 0.083 Uiso 1 1 calc R
C4 C 0.4164(4) 1.5734(3) -0.09827(14) 0.0645(8) Uani 1 1 d .
H8 H 0.3888 1.5922 -0.0558 0.077 Uiso 1 1 calc R

loop_
_atom_site_aniso_label
_atom_site_aniso_U_11
_atom_site_aniso_U_22
_atom_site_aniso_U_33
_atom_site_aniso_U_23
_atom_site_aniso_U_13
_atom_site_aniso_U_12
O1 0.0874(14) 0.0546(12) 0.0400(10) -0.0022(8) 0.0026(9) -0.0064(10)
O2 0.1302(19) 0.0655(14) 0.0436(12) -0.0011(9) 0.0101(11) -0.0087(12)
N1 0.0788(17) 0.0546(15) 0.0528(14) 0.0007(11) 0.0068(12) 0.0016(12)
N2 0.0723(15) 0.0543(16) 0.0494(13) 0.0013(11) 0.0078(11) -0.0012(12)
N3 0.0686(15) 0.0565(15) 0.0479(13) 0.0029(11) 0.0022(11) -0.0096(12)
C2 0.074(2) 0.059(2) 0.069(2) 0.0163(16) -0.0050(16) -0.0003(16)
C1 0.081(2) 0.065(2) 0.0498(17) 0.0104(15) 0.0026(14) -0.0002(17)
C5 0.0584(17) 0.058(2) 0.0503(16) 0.0006(14) 0.0050(13) -0.0017(14)
C6 0.0666(19) 0.056(2) 0.0488(16) 0.0036(14) 0.0050(13) 0.0069(15)
C7 0.0585(17) 0.0453(17) 0.0485(15) 0.0007(13) 0.0042(12) 0.0031(13)
C11 0.0699(19) 0.0499(18) 0.0497(17) 0.0029(14) 0.0101(14) 0.0062(14)
C10 0.0610(17) 0.0512(17) 0.0369(14) -0.0019(12) 0.0014(12) 0.0020(13)
C15 0.0627(18) 0.0518(17) 0.0466(15) -0.0030(13) 0.0010(13) -0.0031(14)
C14 0.0569(17) 0.0516(18) 0.0469(15) 0.0019(13) 0.0039(12) -0.0014(14)
C18 0.0636(19) 0.059(2) 0.0680(18) 0.0080(15) -0.0009(14) -0.0058(15)
C19 0.091(2) 0.061(2) 0.084(2) -0.0069(17) -0.0112(18) 0.0070(18)
C17 0.102(3) 0.099(3) 0.062(2) 0.0042(17) 0.0218(18) 0.008(2)
C16 0.074(2) 0.064(2) 0.0506(17) 0.0108(14) 0.0009(14) -0.0038(16)
C8 0.0598(17) 0.0485(17) 0.0522(16) -0.0049(13) 0.0054(13) 0.0002(13)
C9 0.0569(17) 0.0508(18) 0.0438(15) 0.0000(12) 0.0046(12) -0.0019(13)
C12 0.085(2) 0.0568(19) 0.0414(15) -0.0080(13) 0.0028(14) -0.0120(16)
C13 0.081(2) 0.063(2) 0.0406(15) -0.0008(13) 0.0043(14) -0.0085(16)
C3 0.082(2) 0.0457(18) 0.079(2) -0.0026(16) 0.0078(17) -0.0008(15)
C4 0.071(2) 0.061(2) 0.0624(18) -0.0073(16) 0.0100(15) -0.0001(16)

loop_
_atom_type_symbol
_atom_type_description
_atom_type_scat_dispersion_real
_atom_type_scat_dispersion_imag
_atom_type_scat_source
C C 0.0033 0.0016 'International Tables Vol C Tables 4.2.6.8 and 6.1.1.4'
H H 0.0000 0.0000 'International Tables Vol C Tables 4.2.6.8 and 6.1.1.4'
N N 0.0061 0.0033 'International Tables Vol C Tables 4.2.6.8 and 6.1.1.4'
O O 0.0106 0.0060 'International Tables Vol C Tables 4.2.6.8 and 6.1.1.4'

loop_
_geom_angle_atom_site_label_1
_geom_angle_atom_site_label_2
_geom_angle_atom_site_label_3
_geom_angle
C10 O1 C11 122.5(2)
C1 N1 C5 116.9(2)
C6 N2 C5 116.5(2)
C14 N3 C16 122.2(2)
C14 N3 C18 122.1(2)
C16 N3 C18 115.7(2)
C1 C2 C3 118.2(3)
C1 C2 H1 120.9
C3 C2 H1 120.9
N1 C1 C2 124.3(3)
N1 C1 H10 117.8
C2 C1 H10 117.8
N1 C5 C4 122.8(2)
N1 C5 N2 120.1(2)
C4 C5 N2 117.1(2)
N2 C6 C7 121.9(2)
N2 C6 H11 119.0
C7 C6 H11 119.0
C8 C7 C11 119.4(2)
C8 C7 C6 124.3(2)
C11 C7 C6 116.3(2)
O2 C11 O1 115.0(2)
O2 C11 C7 127.3(3)
O1 C11 C7 117.7(2)
C15 C10 O1 116.8(2)
C15 C10 C9 123.5(2)
O1 C10 C9 119.7(2)
C10 C15 C14 120.0(3)
C10 C15 H12 120.0
C14 C15 H12 120.0
N3 C14 C15 121.3(2)
N3 C14 C13 121.2(2)
C15 C14 C13 117.5(2)
N3 C18 C19 114.6(2)
N3 C18 H15 108.6
C19 C18 H15 108.6
N3 C18 H16 108.6
C19 C18 H16 108.6
H15 C18 H16 107.6
C18 C19 H2 109.5
C18 C19 H13 109.5
H2 C19 H13 109.5
C18 C19 H14 109.5
H2 C19 H14 109.5
H13 C19 H14 109.5
C16 C17 H3 109.5
C16 C17 H4 109.5
H3 C17 H4 109.5
C16 C17 H19 109.5
H3 C17 H19 109.5
H4 C17 H19 109.5
N3 C16 C17 113.8(2)
N3 C16 H17 108.8
C17 C16 H17 108.8
N3 C16 H18 108.8
C17 C16 H18 108.8
H17 C16 H18 107.7
C7 C8 C9 122.3(2)
C7 C8 H7 118.9
C9 C8 H7 118.9
C10 C9 C8 118.4(2)
C10 C9 C12 116.0(2)
C8 C9 C12 125.5(3)
C13 C12 C9 122.0(3)
C13 C12 H6 119.0
C9 C12 H6 119.0
C12 C13 C14 121.1(2)
C12 C13 H5 119.4
C14 C13 H5 119.4
C2 C3 C4 119.5(3)
C2 C3 H9 120.2
C4 C3 H9 120.2
C3 C4 C5 118.2(3)
C3 C4 H8 120.9
C5 C4 H8 120.9

loop_
_geom_bond_atom_site_label_1
_geom_bond_atom_site_label_2
_geom_bond_distance
O1 C10 1.382(3)
O1 C11 1.388(3)
O2 C11 1.213(3)
N1 C1 1.338(3)
N1 C5 1.343(3)
N2 C6 1.273(3)
N2 C5 1.424(3)
N3 C14 1.364(3)
N3 C16 1.461(3)
N3 C18 1.463(3)
C2 C1 1.370(4)
C2 C3 1.375(4)
C2 H1 0.9300
C1 H10 0.9300
C5 C4 1.393(4)
C6 C7 1.455(3)
C6 H11 0.9300
C7 C8 1.360(3)
C7 C11 1.443(4)
C10 C15 1.365(3)
C10 C9 1.399(3)
C15 C14 1.410(3)
C15 H12 0.9300
C14 C13 1.418(3)
C18 C19 1.515(4)
C18 H15 0.9700
C18 H16 0.9700
C19 H2 0.9600
C19 H13 0.9600
C19 H14 0.9600
C17 C16 1.509(4)
C17 H3 0.9600
C17 H4 0.9600
C17 H19 0.9600
C16 H17 0.9700
C16 H18 0.9700
C8 C9 1.409(3)
C8 H7 0.9300
C9 C12 1.410(3)
C12 C13 1.363(3)
C12 H6 0.9300
C13 H5 0.9300
C3 C4 1.381(4)
C3 H9 0.9300
C4 H8 0.9300
